data_9007981
loop_
_publ_author_name
'Goriounova, A.'
'Held, P.'
'Becker, P.'
'Bohaty, L.'

_publ_section_title
;
 Cerium triborate, CeB3O6
;
_journal_name_full 'Acta Crystallographica, Section E'
_journal_page_first i134
_journal_page_last i135
_journal_paper_doi 10.1107/S1600536804024365
_journal_volume 60
_journal_year 2004
_chemical_formula_structural CeB3O6
_chemical_formula_sum 'B3 Ce O6'
_space_group_IT_number 15
_symmetry_space_group_name_Hall '-I 2ya'
_symmetry_space_group_name_H-M 'I 1 2/a 1'
_cell_angle_alpha 90
_cell_angle_beta 93.639
_cell_angle_gamma 90
_cell_length_a 6.4468
_cell_length_b 8.1266
_cell_length_c 7.9300
_cell_formula_units_Z 4
_cell_volume 414.620
_exptl_crystal_density_diffrn 4.302
_cod_original_formula_sum 'Ce B3 O6'
_cod_database_code 9007981

loop_
_symmetry_equiv_pos_as_xyz
x,y,z
1/2+x,1/2+y,1/2+z
1/2-x,y,-z
-x,1/2+y,1/2-z
1/2+x,-y,z
+x,1/2-y,1/2+z
-x,-y,-z
1/2-x,1/2-y,1/2-z

loop_
_atom_site_aniso_label
_atom_site_aniso_U_11
_atom_site_aniso_U_22
_atom_site_aniso_U_33
_atom_site_aniso_U_12
_atom_site_aniso_U_13
_atom_site_aniso_U_23
Ce 0.00450 0.00580 0.00980 0.00000 -0.00011 0.00000
B1 0.00500 0.00600 0.01100 -0.00060 -0.00150 0.00170
B2 0.00200 0.01000 0.01000 0.00000 0.00200 0.00000
O1 0.00890 0.00930 0.01200 -0.00230 -0.00040 -0.00060
O2 0.01700 0.00740 0.01360 0.00480 0.00050 -0.00120
O3 0.00560 0.01010 0.01400 0.00140 0.00030 0.00460

loop_
_atom_site_label
_atom_site_fract_x
_atom_site_fract_y
_atom_site_fract_z
_atom_site_U_iso_or_equiv
Ce 0.25000 0.29964 0.50000 0.00670
B1 0.35580 -0.06830 0.27350 0.00740
B2 0.75000 0.27860 0.50000 0.00720
O1 -0.10730 0.38550 0.60590 0.01010
O2 0.29550 0.08570 0.29720 0.01270
O3 0.61100 0.18630 0.60240 0.01000

_cod_duplicate_entry 2204581
